data_2106967
loop_
_publ_author_name
'Goodyear, J.'
'Kennedy, D.J.'
'Steigmann, G.A.'

_publ_section_title
;
 The Crystal Structure of Cs2 Mn Br4
;
_journal_name_full 'Acta Crystallographica B (24,1968-38,1982)'
_journal_page_first 1231
_journal_page_last 1233
_journal_volume 28
_journal_year 1972
_chemical_formula_sum 'Br4 Cs2 Mn'
_chemical_name_systematic 'Cs2 Mn Br4'
_space_group_IT_number 62
_symmetry_space_group_name_Hall '-P 2ac 2n'
_symmetry_space_group_name_H-M 'P n m a'
_cell_angle_alpha 90
_cell_angle_beta 90
_cell_angle_gamma 90
_cell_formula_units_Z 4
_cell_length_a 10.15
_cell_length_b 7.706
_cell_length_c 13.7
_cell_volume 1071.558
_citation_journal_id_ASTM ACBCAR
_cod_data_source_file Goodyear_ACBCAR_1972_1742.cif
_cod_data_source_block Br4Cs2Mn1
_cod_original_formula_sum 'Br4 Cs2 Mn1'
_cod_database_code 2106967

loop_
_symmetry_equiv_pos_as_xyz
x,y,z
-x+1/2,-y,z+1/2
x+1/2,-y+1/2,-z+1/2
-x,y+1/2,-z
-x,-y,-z
x-1/2,y,-z-1/2
-x-1/2,y-1/2,z-1/2
x,-y-1/2,z

loop_
_atom_site_label
_atom_site_type_symbol
_atom_site_fract_x
_atom_site_fract_y
_atom_site_fract_z
_atom_site_occupancy
_atom_site_U_iso_or_equiv
Br3 Br-1 0.3222 0.5024 0.344 1 0.0
Br1 Br-1 -0.0121 0.25 0.4061 1 0.0
Cs2 Cs+1 -0.02 0.25 0.6749 1 0.0
Cs1 Cs+1 0.1315 0.25 0.0975 1 0.0
Mn1 Mn+2 0.2291 0.25 0.4239 1 0.0
Br2 Br-1 0.3156 0.25 0.5907 1 0.0
